data_2017130
loop_
_publ_author_name
'Kumarasinghe, Isuru R.'
'Hruby, Victor J.'
'Nichol, Gary S.'

_publ_section_title
;
 3-[1-(4-Sulfamoylphenyl)-5-<i>p</i>-tolyl-1<i>H</i>-pyrazol-3-yl]propanoic
 acid and
 3-[5-(4-bromophenyl)-1-(4-sulfamoylphenyl)-1<i>H</i>-pyrazol-3-yl]propanoic
 acid--dichloromethane--diethyl ether--water (2/0.72/1/1)
;
_journal_coeditor_code FN3023
_journal_issue 6
_journal_name_full 'Acta Crystallographica Section C'
_journal_page_first o296
_journal_page_last o299
_journal_paper_doi 10.1107/S010827010901676X
_journal_volume 65
_journal_year 2009
_chemical_formula_iupac 'C18 H16 Br N3 O4 S , 0.36 C H2 Cl2 , 0.5 C4 H10 O , 0.5 H2 O'
_chemical_formula_moiety '2 C18 H16 Br N3 O4 S , 0.72 C H2 Cl2 , C4 H10 O , H2 O'
_chemical_formula_sum 'C20.36 H24.72 Br Cl0.72 N3 O5 S'
_chemical_formula_weight 527.05
_chemical_name_systematic
;Bis{3-[5-(4-bromophenyl)-1-(4-sulfamoylphenyl)-1<i>H</i>-pyrazol-3-yl]propanoic
acid}
 dichloromethane 0.72-solvate diethyl ether solvate monohydrate
;
_space_group_IT_number 15
_symmetry_cell_setting monoclinic
_symmetry_space_group_name_Hall '-C 2yc'
_symmetry_space_group_name_H-M 'C 1 2/c 1'
_atom_sites_solution_hydrogens difmap
_atom_sites_solution_primary direct
_atom_sites_solution_secondary difmap
_audit_creation_method SHELXL97
_cell_angle_alpha 90.00
_cell_angle_beta 95.567(4)
_cell_angle_gamma 90.00
_cell_formula_units_Z 16
_cell_length_a 49.255(15)
_cell_length_b 11.702(3)
_cell_length_c 16.181(5)
_cell_measurement_reflns_used 8341
_cell_measurement_temperature 115(2)
_cell_measurement_theta_max 25.50
_cell_measurement_theta_min 2.22
_cell_volume 9282(5)
_computing_cell_refinement 'SAINT (Bruker, 2007)'
_computing_data_collection 'SMART (Bruker, 2007)'
_computing_data_reduction 'SAINT (Bruker, 2007)'
_computing_molecular_graphics
;
ORTEP3 for Windows (Farrugia, 1997) and Mercury (Version 2.2; Macrae
<i>et al.</i>,  2008)
;
_computing_publication_material 'SHELXTL (Sheldrick, 2008) and local programs'
_computing_structure_refinement 'SHELXTL (Sheldrick, 2008)'
_computing_structure_solution 'SHELXTL (Sheldrick, 2008)'
_diffrn_ambient_temperature 115(2)
_diffrn_measured_fraction_theta_full 0.992
_diffrn_measured_fraction_theta_max 0.992
_diffrn_measurement_device_type 'Bruker SMART 1000 CCD area-detector'
_diffrn_measurement_method 'thin-slice \w scans'
_diffrn_radiation_monochromator graphite
_diffrn_radiation_source 'sealed tube'
_diffrn_radiation_type MoK\a
_diffrn_radiation_wavelength 0.71073
_diffrn_reflns_av_R_equivalents 0.0325
_diffrn_reflns_av_sigmaI/netI 0.0385
_diffrn_reflns_limit_h_max 59
_diffrn_reflns_limit_h_min -51
_diffrn_reflns_limit_k_max 14
_diffrn_reflns_limit_k_min -10
_diffrn_reflns_limit_l_max 19
_diffrn_reflns_limit_l_min -19
_diffrn_reflns_number 23405
_diffrn_reflns_theta_full 25.53
_diffrn_reflns_theta_max 25.53
_diffrn_reflns_theta_min 1.79
_exptl_absorpt_coefficient_mu 1.981
_exptl_absorpt_correction_T_max 0.9075
_exptl_absorpt_correction_T_min 0.4316
_exptl_absorpt_correction_type numerical
_exptl_absorpt_process_details '(SADABS, Version 2008/1; Sheldrick, 1996)'
_exptl_crystal_colour colourless
_exptl_crystal_density_diffrn 1.508
_exptl_crystal_density_meas 0
_exptl_crystal_density_method 'not measured'
_exptl_crystal_description plate
_exptl_crystal_F_000 4307
_exptl_crystal_size_max 0.51
_exptl_crystal_size_mid 0.31
_exptl_crystal_size_min 0.05
_refine_diff_density_max 0.844
_refine_diff_density_min -0.433
_refine_ls_extinction_method none
_refine_ls_goodness_of_fit_ref 1.015
_refine_ls_hydrogen_treatment mixed
_refine_ls_matrix_type full
_refine_ls_number_parameters 595
_refine_ls_number_reflns 8605
_refine_ls_number_restraints 2
_refine_ls_restrained_S_all 1.015
_refine_ls_R_factor_all 0.0526
_refine_ls_R_factor_gt 0.0371
_refine_ls_shift/su_max 0.002
_refine_ls_shift/su_mean 0.000
_refine_ls_structure_factor_coef Fsqd
_refine_ls_weighting_details 'calc w = 1/[\s^2^(Fo^2^)+(0.0604P)^2^+10.1055P] where P=(Fo^2^+2Fc^2^)/3'
_refine_ls_weighting_scheme calc
_refine_ls_wR_factor_gt 0.0971
_refine_ls_wR_factor_ref 0.1047
_reflns_number_gt 6781
_reflns_number_total 8605
_reflns_threshold_expression I>2\s(I)
_cod_data_source_file fn3023.cif
_cod_data_source_block II
_cod_original_cell_volume 9283(5)
_cod_original_sg_symbol_H-M 'C 2/c'
_cod_original_formula_sum 'C20.36 H24.72 Br Cl0.72 N3 S O5'
_cod_database_code 2017130
_cod_database_fobs_code 2017130

loop_
_symmetry_equiv_pos_as_xyz
'x, y, z'
'-x, y, -z+1/2'
'x+1/2, y+1/2, z'
'-x+1/2, y+1/2, -z+1/2'
'-x, -y, -z'
'x, -y, z-1/2'
'-x+1/2, -y+1/2, -z'
'x+1/2, -y+1/2, z-1/2'

loop_
_atom_site_type_symbol
_atom_site_label
_atom_site_fract_x
_atom_site_fract_y
_atom_site_fract_z
_atom_site_U_iso_or_equiv
_atom_site_adp_type
_atom_site_calc_flag
_atom_site_refinement_flags
_atom_site_occupancy
_atom_site_disorder_assembly
_atom_site_disorder_group
Br Br1 0.053486(6) 0.58331(3) 0.22339(2) 0.03752(11) Uani d . 1 . .
S S1 0.171923(13) 1.14155(6) 0.29404(4) 0.01934(15) Uani d . 1 . .
O O1 0.15423(4) 1.19084(17) 0.34983(12) 0.0281(5) Uani d . 1 . .
O O2 0.16411(4) 1.15060(17) 0.20642(12) 0.0257(4) Uani d . 1 . .
O O3 0.28741(4) 0.31142(16) 0.49517(11) 0.0214(4) Uani d . 1 . .
O O4 0.29017(4) 0.26197(17) 0.36315(11) 0.0229(4) Uani d D 1 . .
H H4O 0.3038(4) 0.228(2) 0.3827(18) 0.028 Uiso d D 1 . .
N N1 0.21614(4) 0.61947(18) 0.40372(13) 0.0166(5) Uani d . 1 . .
N N2 0.19044(4) 0.64946(18) 0.37132(13) 0.0161(5) Uani d . 1 . .
N N3 0.20128(5) 1.2017(2) 0.31365(16) 0.0244(5) Uani d . 1 . .
H H3A 0.2139(7) 1.169(3) 0.292(2) 0.029 Uiso d . 1 . .
H H3B 0.2063(6) 1.204(3) 0.367(2) 0.029 Uiso d . 1 . .
C C1 0.17324(5) 0.5572(2) 0.36694(15) 0.0160(5) Uani d . 1 . .
C C2 0.18858(5) 0.4656(2) 0.39690(16) 0.0180(6) Uani d . 1 . .
H H2 0.1825 0.3890 0.4017 0.022 Uiso calc R 1 . .
C C3 0.21497(5) 0.5077(2) 0.41900(15) 0.0166(5) Uani d . 1 . .
C C4 0.18517(5) 0.7672(2) 0.35227(15) 0.0152(5) Uani d . 1 . .
C C5 0.17103(5) 0.7975(2) 0.27739(15) 0.0180(6) Uani d . 1 . .
H H5 0.1644 0.7404 0.2389 0.022 Uiso calc R 1 . .
C C6 0.16672(5) 0.9125(2) 0.25928(16) 0.0192(6) Uani d . 1 . .
H H6 0.1572 0.9350 0.2080 0.023 Uiso calc R 1 . .
C C7 0.17644(5) 0.9940(2) 0.31673(15) 0.0162(5) Uani d . 1 . .
C C8 0.19055(5) 0.9633(2) 0.39217(16) 0.0193(6) Uani d . 1 . .
H H8 0.1970 1.0204 0.4309 0.023 Uiso calc R 1 . .
C C9 0.19502(5) 0.8490(2) 0.41004(16) 0.0187(6) Uani d . 1 . .
H H9 0.2047 0.8265 0.4611 0.022 Uiso calc R 1 . .
C C10 0.14423(5) 0.5628(2) 0.33579(15) 0.0169(5) Uani d . 1 . .
C C11 0.13328(6) 0.4779(2) 0.28209(16) 0.0219(6) Uani d . 1 . .
H H11 0.1445 0.4165 0.2676 0.026 Uiso calc R 1 . .
C C12 0.10613(6) 0.4818(3) 0.24947(17) 0.0256(6) Uani d . 1 . .
H H12 0.0988 0.4241 0.2125 0.031 Uiso calc R 1 . .
C C13 0.09004(5) 0.5712(3) 0.27178(16) 0.0227(6) Uani d . 1 . .
C C14 0.10003(5) 0.6541(2) 0.32799(17) 0.0217(6) Uani d . 1 . .
H H14 0.0884 0.7132 0.3443 0.026 Uiso calc R 1 . .
C C15 0.12708(5) 0.6495(2) 0.35991(16) 0.0191(6) Uani d . 1 . .
H H15 0.1341 0.7057 0.3986 0.023 Uiso calc R 1 . .
C C16 0.24003(5) 0.4457(2) 0.45524(16) 0.0187(6) Uani d . 1 . .
H H16A 0.2346 0.3838 0.4920 0.022 Uiso calc R 1 . .
H H16B 0.2519 0.4995 0.4895 0.022 Uiso calc R 1 . .
C C17 0.25610(5) 0.3946(2) 0.38805(16) 0.0191(6) Uani d . 1 . .
H H17A 0.2435 0.3494 0.3493 0.023 Uiso calc R 1 . .
H H17B 0.2635 0.4575 0.3560 0.023 Uiso calc R 1 . .
C C18 0.27922(5) 0.3193(2) 0.42215(16) 0.0164(5) Uani d . 1 . .
Br Br51 0.492625(6) 1.03361(3) 0.61729(2) 0.04198(12) Uani d . 1 . .
S S51 0.399305(14) 1.63701(6) 0.43441(4) 0.01941(15) Uani d . 1 . .
O O51 0.38078(4) 1.70006(16) 0.47994(12) 0.0281(5) Uani d . 1 . .
O O52 0.42773(4) 1.63621(17) 0.46228(12) 0.0285(5) Uani d . 1 . .
O O53 0.25523(4) 0.86444(18) 0.33345(13) 0.0316(5) Uani d . 1 . .
O O54 0.26711(4) 0.71210(17) 0.41108(12) 0.0248(4) Uani d D 1 . .
H H54O 0.2518(3) 0.686(3) 0.4019(19) 0.030 Uiso d D 1 . .
N N51 0.33516(4) 1.13208(19) 0.40102(13) 0.0169(5) Uani d . 1 . .
N N52 0.36116(4) 1.15427(18) 0.43420(13) 0.0159(5) Uani d . 1 . .
N N53 0.39626(5) 1.6870(2) 0.34092(14) 0.0217(5) Uani d . 1 . .
H H53A 0.3798(7) 1.688(3) 0.3222(19) 0.026 Uiso d . 1 . .
H H53B 0.4078(7) 1.662(3) 0.315(2) 0.026 Uiso d . 1 . .
C C51 0.37494(5) 1.0551(2) 0.45528(15) 0.0169(5) Uani d . 1 . .
C C52 0.35705(5) 0.9671(2) 0.43323(16) 0.0183(6) Uani d . 1 . .
H H52 0.3605 0.8875 0.4393 0.022 Uiso calc R 1 . .
C C53 0.33273(5) 1.0185(2) 0.40016(15) 0.0160(5) Uani d . 1 . .
C C54 0.37061(5) 1.2695(2) 0.43335(15) 0.0153(5) Uani d . 1 . .
C C55 0.39497(5) 1.2957(2) 0.40020(16) 0.0185(6) Uani d . 1 . .
H H55 0.4054 1.2371 0.3777 0.022 Uiso calc R 1 . .
C C56 0.40379(5) 1.4081(2) 0.40053(16) 0.0191(6) Uani d . 1 . .
H H56 0.4206 1.4271 0.3796 0.023 Uiso calc R 1 . .
C C57 0.38785(5) 1.4933(2) 0.43187(15) 0.0176(6) Uani d . 1 . .
C C58 0.36334(5) 1.4673(2) 0.46264(16) 0.0189(6) Uani d . 1 . .
H H58 0.3525 1.5263 0.4827 0.023 Uiso calc R 1 . .
C C59 0.35481(5) 1.3545(2) 0.46392(15) 0.0173(5) Uani d . 1 . .
H H59 0.3382 1.3355 0.4857 0.021 Uiso calc R 1 . .
C C60 0.40282(5) 1.0513(2) 0.49616(16) 0.0184(6) Uani d . 1 . .
C C61 0.41998(5) 0.9615(2) 0.47758(17) 0.0213(6) Uani d . 1 . .
H H61 0.4134 0.9044 0.4391 0.026 Uiso calc R 1 . .
C C62 0.44630(6) 0.9549(3) 0.51439(18) 0.0270(7) Uani d . 1 . .
H H62 0.4578 0.8932 0.5019 0.032 Uiso calc R 1 . .
C C63 0.45587(5) 1.0388(3) 0.56956(18) 0.0268(7) Uani d . 1 . .
C C64 0.43928(6) 1.1266(3) 0.59094(18) 0.0290(7) Uani d . 1 . .
H H64 0.4460 1.1825 0.6302 0.035 Uiso calc R 1 . .
C C65 0.41279(6) 1.1325(2) 0.55485(17) 0.0233(6) Uani d . 1 . .
H H65 0.4012 1.1922 0.5700 0.028 Uiso calc R 1 . .
C C66 0.30632(5) 0.9671(2) 0.36527(17) 0.0200(6) Uani d . 1 . .
H H66A 0.3059 0.9649 0.3040 0.024 Uiso calc R 1 . .
H H66B 0.2912 1.0172 0.3793 0.024 Uiso calc R 1 . .
C C67 0.30137(5) 0.8481(2) 0.39636(16) 0.0171(5) Uani d . 1 . .
H H67A 0.3136 0.7940 0.3710 0.020 Uiso calc R 1 . .
H H67B 0.3059 0.8459 0.4573 0.020 Uiso calc R 1 . .
C C68 0.27235(5) 0.8103(2) 0.37624(15) 0.0174(6) Uani d . 1 . .
O O70 0.06540(4) 1.0870(2) 0.26448(13) 0.0363(5) Uani d . 1 . .
C C73 0.10180(7) 0.9800(3) 0.3327(2) 0.0388(8) Uani d . 1 . .
H H73A 0.1087 0.9627 0.2794 0.058 Uiso calc R 1 . .
H H73B 0.1064 0.9172 0.3717 0.058 Uiso calc R 1 . .
H H73C 0.1101 1.0508 0.3553 0.058 Uiso calc R 1 . .
C C70 0.03701(7) 1.1042(4) 0.2460(3) 0.0520(10) Uani d . 1 . .
H H70A 0.0283 1.1140 0.2982 0.062 Uiso calc R 1 . .
H H70B 0.0288 1.0365 0.2166 0.062 Uiso calc R 1 . .
C C72 0.07185(7) 0.9939(3) 0.3204(2) 0.0425(9) Uani d . 1 . .
H H72A 0.0633 0.9227 0.2972 0.051 Uiso calc R 1 . .
H H72B 0.0646 1.0094 0.3743 0.051 Uiso calc R 1 . .
C C71 0.03203(7) 1.2075(3) 0.1930(2) 0.0465(9) Uani d . 1 . .
H H71A 0.0408 1.2738 0.2214 0.070 Uiso calc R 1 . .
H H71B 0.0124 1.2211 0.1829 0.070 Uiso calc R 1 . .
H H71C 0.0397 1.1957 0.1400 0.070 Uiso calc R 1 . .
Cl Cl1 -0.02610(3) 0.88634(17) 0.49011(12) 0.0792(7) Uani d P 0.722(3) . .
Cl Cl2 0.00563(4) 0.81360(17) 0.35698(10) 0.0813(7) Uani d P 0.722(3) . .
C C74 0.00165(12) 0.8135(6) 0.4615(4) 0.0620(16) Uani d P 0.722(3) . .
H H74A 0.0004 0.7332 0.4800 0.074 Uiso calc PR 0.722(3) . .
H H74B 0.0183 0.8468 0.4916 0.074 Uiso calc PR 0.722(3) . .
O O7 0.24801(5) 1.0920(2) 0.26813(14) 0.0340(5) Uani d . 1 . .
H H7A 0.2520(7) 1.026(3) 0.289(2) 0.041 Uiso d . 1 . .
H H7B 0.2636(8) 1.145(3) 0.277(2) 0.041 Uiso d . 1 . .

loop_
_atom_site_aniso_label
_atom_site_aniso_U_11
_atom_site_aniso_U_22
_atom_site_aniso_U_33
_atom_site_aniso_U_12
_atom_site_aniso_U_13
_atom_site_aniso_U_23
Br1 0.01759(15) 0.0565(2) 0.03656(18) -0.00299(14) -0.00699(12) 0.00352(15)
S1 0.0219(3) 0.0143(3) 0.0214(3) 0.0000(3) 0.0001(3) 0.0046(3)
O1 0.0330(11) 0.0166(11) 0.0357(11) 0.0069(9) 0.0083(9) 0.0041(9)
O2 0.0294(11) 0.0218(11) 0.0245(10) -0.0036(9) -0.0042(8) 0.0076(8)
O3 0.0211(10) 0.0209(11) 0.0212(10) 0.0023(8) -0.0028(8) -0.0014(8)
O4 0.0195(10) 0.0265(12) 0.0224(10) 0.0107(8) 0.0001(8) -0.0020(8)
N1 0.0138(10) 0.0160(12) 0.0197(11) 0.0014(9) -0.0001(8) -0.0011(9)
N2 0.0139(10) 0.0138(12) 0.0203(11) -0.0009(9) 0.0000(8) -0.0005(9)
N3 0.0273(13) 0.0195(14) 0.0259(13) -0.0038(10) 0.0007(11) -0.0004(11)
C1 0.0164(13) 0.0148(14) 0.0171(12) -0.0004(10) 0.0039(10) -0.0046(10)
C2 0.0197(13) 0.0138(14) 0.0211(13) 0.0001(11) 0.0045(10) -0.0030(11)
C3 0.0176(13) 0.0142(14) 0.0186(12) 0.0011(10) 0.0045(10) -0.0009(10)
C4 0.0137(12) 0.0126(14) 0.0197(13) 0.0014(10) 0.0034(10) 0.0013(10)
C5 0.0213(13) 0.0177(15) 0.0151(12) -0.0030(11) 0.0026(10) -0.0027(11)
C6 0.0208(13) 0.0212(15) 0.0150(12) -0.0015(11) -0.0014(10) 0.0023(11)
C7 0.0162(13) 0.0134(14) 0.0193(13) -0.0009(10) 0.0029(10) 0.0040(10)
C8 0.0207(13) 0.0161(15) 0.0204(13) -0.0034(11) -0.0015(11) -0.0005(11)
C9 0.0193(13) 0.0173(15) 0.0186(13) 0.0001(11) -0.0024(10) 0.0024(11)
C10 0.0176(13) 0.0162(14) 0.0169(12) -0.0023(11) 0.0026(10) 0.0007(11)
C11 0.0238(14) 0.0209(15) 0.0215(13) -0.0011(12) 0.0048(11) -0.0040(12)
C12 0.0252(15) 0.0282(17) 0.0232(14) -0.0073(13) 0.0007(12) -0.0051(12)
C13 0.0136(13) 0.0334(18) 0.0203(13) -0.0057(12) -0.0018(10) 0.0066(12)
C14 0.0183(13) 0.0212(16) 0.0259(14) 0.0011(11) 0.0036(11) 0.0034(12)
C15 0.0184(13) 0.0208(15) 0.0186(13) -0.0014(11) 0.0035(10) -0.0016(11)
C16 0.0189(13) 0.0157(14) 0.0216(13) 0.0022(11) 0.0028(11) 0.0021(11)
C17 0.0174(13) 0.0181(15) 0.0217(13) 0.0035(11) 0.0015(10) 0.0002(11)
C18 0.0144(12) 0.0117(14) 0.0229(14) -0.0036(10) 0.0014(10) -0.0001(11)
Br51 0.01818(16) 0.0604(3) 0.0445(2) -0.00678(14) -0.01157(13) 0.01223(17)
S51 0.0265(3) 0.0133(3) 0.0180(3) -0.0033(3) 0.0002(3) -0.0009(3)
O51 0.0447(12) 0.0140(10) 0.0266(10) -0.0014(9) 0.0089(9) -0.0037(8)
O52 0.0301(11) 0.0232(11) 0.0301(11) -0.0073(9) -0.0079(9) 0.0023(9)
O53 0.0212(10) 0.0305(12) 0.0412(12) -0.0035(9) -0.0068(9) 0.0151(10)
O54 0.0176(9) 0.0208(11) 0.0343(11) -0.0077(8) -0.0059(8) 0.0063(9)
N51 0.0152(11) 0.0164(12) 0.0188(10) 0.0017(9) 0.0012(8) 0.0021(9)
N52 0.0139(10) 0.0143(12) 0.0192(11) 0.0000(9) -0.0012(8) 0.0008(9)
N53 0.0228(12) 0.0216(13) 0.0207(12) 0.0000(11) 0.0015(10) 0.0026(10)
C51 0.0184(13) 0.0152(14) 0.0171(12) 0.0030(11) 0.0014(10) 0.0026(10)
C52 0.0174(13) 0.0147(14) 0.0228(13) -0.0014(11) 0.0014(10) 0.0039(11)
C53 0.0175(13) 0.0135(14) 0.0171(12) -0.0017(10) 0.0028(10) 0.0027(10)
C54 0.0179(12) 0.0124(13) 0.0146(12) -0.0008(10) -0.0032(10) 0.0029(10)
C55 0.0186(13) 0.0159(15) 0.0208(13) 0.0021(11) 0.0022(10) 0.0004(11)
C56 0.0196(13) 0.0167(15) 0.0217(13) -0.0008(11) 0.0050(11) 0.0014(11)
C57 0.0225(14) 0.0154(14) 0.0140(12) -0.0021(11) -0.0025(10) 0.0014(10)
C58 0.0220(14) 0.0162(15) 0.0182(13) 0.0037(11) 0.0001(10) -0.0009(11)
C59 0.0178(13) 0.0187(15) 0.0157(12) -0.0003(11) 0.0023(10) 0.0009(11)
C60 0.0166(13) 0.0172(14) 0.0210(13) -0.0025(11) 0.0004(10) 0.0053(11)
C61 0.0204(14) 0.0174(15) 0.0256(14) -0.0006(11) 0.0005(11) 0.0032(11)
C62 0.0186(14) 0.0281(17) 0.0340(16) 0.0035(12) 0.0001(12) 0.0074(13)
C63 0.0137(13) 0.0365(18) 0.0283(15) -0.0053(12) -0.0070(11) 0.0131(13)
C64 0.0298(16) 0.0270(17) 0.0277(15) -0.0061(13) -0.0093(12) 0.0034(13)
C65 0.0262(15) 0.0184(15) 0.0243(14) -0.0011(12) -0.0036(11) 0.0020(12)
C66 0.0174(13) 0.0193(15) 0.0229(13) -0.0002(11) -0.0004(11) 0.0037(11)
C67 0.0160(13) 0.0166(14) 0.0185(12) 0.0001(11) 0.0011(10) -0.0015(11)
C68 0.0180(13) 0.0179(15) 0.0159(12) -0.0031(11) 0.0006(10) -0.0033(11)
O70 0.0277(11) 0.0464(15) 0.0352(12) 0.0004(10) 0.0051(9) 0.0110(11)
C73 0.044(2) 0.042(2) 0.0291(16) -0.0014(16) -0.0039(14) 0.0079(15)
C70 0.0313(18) 0.055(3) 0.071(3) 0.0071(17) 0.0131(18) 0.017(2)
C72 0.042(2) 0.040(2) 0.047(2) -0.0008(16) 0.0131(16) 0.0127(16)
C71 0.0365(19) 0.061(3) 0.0431(19) 0.0124(17) 0.0086(16) 0.0072(18)
Cl1 0.0474(9) 0.0938(14) 0.0966(13) 0.0122(8) 0.0075(8) -0.0056(10)
Cl2 0.0996(14) 0.0839(14) 0.0610(10) -0.0189(10) 0.0115(9) 0.0005(9)
C74 0.055(4) 0.072(4) 0.058(3) 0.006(3) 0.001(3) 0.009(3)
O7 0.0326(12) 0.0317(14) 0.0369(12) 0.0045(11) -0.0013(10) 0.0037(10)

loop_
_atom_type_symbol
_atom_type_description
_atom_type_scat_dispersion_real
_atom_type_scat_dispersion_imag
_atom_type_scat_source
C C 0.0033 0.0016 'International Tables Vol C Tables 4.2.6.8 and 6.1.1.4'
H H 0.0000 0.0000 'International Tables Vol C Tables 4.2.6.8 and 6.1.1.4'
N N 0.0061 0.0033 'International Tables Vol C Tables 4.2.6.8 and 6.1.1.4'
O O 0.0106 0.0060 'International Tables Vol C Tables 4.2.6.8 and 6.1.1.4'
S S 0.1246 0.1234 'International Tables Vol C Tables 4.2.6.8 and 6.1.1.4'
Br Br -0.2901 2.4595 'International Tables Vol C Tables 4.2.6.8 and 6.1.1.4'
Cl Cl 0.1484 0.1585 'International Tables Vol C Tables 4.2.6.8 and 6.1.1.4'

loop_
_geom_angle_atom_site_label_1
_geom_angle_atom_site_label_2
_geom_angle_atom_site_label_3
_geom_angle_site_symmetry_1
_geom_angle_site_symmetry_3
_geom_angle
_geom_angle_publ_flag
O1 S1 O2 . . 118.06(12) ?
O1 S1 N3 . . 106.76(14) ?
O1 S1 C7 . . 109.42(12) ?
O2 S1 N3 . . 108.15(13) ?
O2 S1 C7 . . 106.98(12) ?
N3 S1 C7 . . 106.99(13) ?
H4O O4 C18 . . 110(2) ?
N2 N1 C3 . . 105.5(2) ?
N1 N2 C1 . . 111.2(2) ?
N1 N2 C4 . . 118.1(2) ?
C1 N2 C4 . . 130.5(2) ?
S1 N3 H3A . . 114(2) ?
S1 N3 H3B . . 111(2) ?
H3A N3 H3B . . 107(3) ?
N2 C1 C2 . . 106.3(2) ?
N2 C1 C10 . . 123.9(2) ?
C2 C1 C10 . . 129.8(2) ?
C1 C2 H2 . . 126.9 ?
C1 C2 C3 . . 106.3(2) ?
H2 C2 C3 . . 126.9 ?
N1 C3 C2 . . 110.7(2) ?
N1 C3 C16 . . 119.8(2) ?
C2 C3 C16 . . 129.5(2) ?
N2 C4 C5 . . 120.1(2) ?
N2 C4 C9 . . 118.3(2) ?
C5 C4 C9 . . 121.7(2) ?
C4 C5 H5 . . 120.4 ?
C4 C5 C6 . . 119.1(2) ?
H5 C5 C6 . . 120.4 ?
C5 C6 H6 . . 120.3 ?
C5 C6 C7 . . 119.3(2) ?
H6 C6 C7 . . 120.3 ?
S1 C7 C6 . . 120.2(2) ?
S1 C7 C8 . . 118.3(2) ?
C6 C7 C8 . . 121.5(2) ?
C7 C8 H8 . . 120.4 ?
C7 C8 C9 . . 119.3(2) ?
H8 C8 C9 . . 120.4 ?
C4 C9 C8 . . 119.1(2) ?
C4 C9 H9 . . 120.4 ?
C8 C9 H9 . . 120.4 ?
C1 C10 C11 . . 119.1(2) ?
C1 C10 C15 . . 122.0(2) ?
C11 C10 C15 . . 118.9(2) ?
C10 C11 H11 . . 119.6 ?
C10 C11 C12 . . 120.9(3) ?
H11 C11 C12 . . 119.6 ?
C11 C12 H12 . . 120.6 ?
C11 C12 C13 . . 118.8(3) ?
H12 C12 C13 . . 120.6 ?
Br1 C13 C12 . . 119.6(2) ?
Br1 C13 C14 . . 118.7(2) ?
C12 C13 C14 . . 121.7(2) ?
C13 C14 H14 . . 120.5 ?
C13 C14 C15 . . 119.1(3) ?
H14 C14 C15 . . 120.5 ?
C10 C15 C14 . . 120.7(2) ?
C10 C15 H15 . . 119.7 ?
C14 C15 H15 . . 119.7 ?
C3 C16 H16A . . 109.2 ?
C3 C16 H16B . . 109.2 ?
C3 C16 C17 . . 112.0(2) ?
H16A C16 H16B . . 107.9 ?
H16A C16 C17 . . 109.2 ?
H16B C16 C17 . . 109.2 ?
C16 C17 H17A . . 108.9 ?
C16 C17 H17B . . 108.9 ?
C16 C17 C18 . . 113.3(2) ?
H17A C17 H17B . . 107.7 ?
H17A C17 C18 . . 108.9 ?
H17B C17 C18 . . 108.9 ?
O3 C18 O4 . . 122.9(2) ?
O3 C18 C17 . . 124.8(2) ?
O4 C18 C17 . . 112.3(2) ?
O51 S51 O52 . . 119.66(13) ?
O51 S51 N53 . . 106.84(13) ?
O51 S51 C57 . . 106.46(12) ?
O52 S51 N53 . . 107.28(13) ?
O52 S51 C57 . . 107.51(12) ?
N53 S51 C57 . . 108.74(12) ?
H54O O54 C68 . . 117(2) ?
N52 N51 C53 . . 105.9(2) ?
N51 N52 C51 . . 111.1(2) ?
N51 N52 C54 . . 118.1(2) ?
C51 N52 C54 . . 130.4(2) ?
S51 N53 H53A . . 110(2) ?
S51 N53 H53B . . 110(2) ?
H53A N53 H53B . . 122(3) ?
N52 C51 C52 . . 106.2(2) ?
N52 C51 C60 . . 123.9(2) ?
C52 C51 C60 . . 129.8(2) ?
C51 C52 H52 . . 126.9 ?
C51 C52 C53 . . 106.2(2) ?
H52 C52 C53 . . 126.9 ?
N51 C53 C52 . . 110.6(2) ?
N51 C53 C66 . . 118.6(2) ?
C52 C53 C66 . . 130.8(2) ?
N52 C54 C55 . . 120.3(2) ?
N52 C54 C59 . . 118.7(2) ?
C55 C54 C59 . . 121.0(2) ?
C54 C55 H55 . . 120.4 ?
C54 C55 C56 . . 119.2(2) ?
H55 C55 C56 . . 120.4 ?
C55 C56 H56 . . 120.2 ?
C55 C56 C57 . . 119.5(2) ?
H56 C56 C57 . . 120.2 ?
S51 C57 C56 . . 119.8(2) ?
S51 C57 C58 . . 119.1(2) ?
C56 C57 C58 . . 121.1(2) ?
C57 C58 H58 . . 120.3 ?
C57 C58 C59 . . 119.4(2) ?
H58 C58 C59 . . 120.3 ?
C54 C59 C58 . . 119.8(2) ?
C54 C59 H59 . . 120.1 ?
C58 C59 H59 . . 120.1 ?
C51 C60 C61 . . 119.0(2) ?
C51 C60 C65 . . 122.5(2) ?
C61 C60 C65 . . 118.4(2) ?
C60 C61 H61 . . 119.6 ?
C60 C61 C62 . . 120.8(3) ?
H61 C61 C62 . . 119.6 ?
C61 C62 H62 . . 120.4 ?
C61 C62 C63 . . 119.3(3) ?
H62 C62 C63 . . 120.4 ?
Br51 C63 C62 . . 119.5(2) ?
Br51 C63 C64 . . 119.2(2) ?
C62 C63 C64 . . 121.3(3) ?
C63 C64 H64 . . 120.3 ?
C63 C64 C65 . . 119.4(3) ?
H64 C64 C65 . . 120.3 ?
C60 C65 C64 . . 120.6(3) ?
C60 C65 H65 . . 119.7 ?
C64 C65 H65 . . 119.7 ?
C53 C66 H66A . . 108.7 ?
C53 C66 H66B . . 108.7 ?
C53 C66 C67 . . 114.1(2) ?
H66A C66 H66B . . 107.6 ?
H66A C66 C67 . . 108.7 ?
H66B C66 C67 . . 108.7 ?
C66 C67 H67A . . 109.1 ?
C66 C67 H67B . . 109.1 ?
C66 C67 C68 . . 112.4(2) ?
H67A C67 H67B . . 107.9 ?
H67A C67 C68 . . 109.1 ?
H67B C67 C68 . . 109.1 ?
O53 C68 O54 . . 123.0(2) ?
O53 C68 C67 . . 124.3(2) ?
O54 C68 C67 . . 112.7(2) ?
C70 O70 C72 . . 113.3(2) ?
H73A C73 H73B . . 109.5 ?
H73A C73 H73C . . 109.5 ?
H73A C73 C72 . . 109.5 ?
H73B C73 H73C . . 109.5 ?
H73B C73 C72 . . 109.5 ?
H73C C73 C72 . . 109.5 ?
O70 C70 H70A . . 109.7 ?
O70 C70 H70B . . 109.7 ?
O70 C70 C71 . . 110.0(3) ?
H70A C70 H70B . . 108.2 ?
H70A C70 C71 . . 109.7 ?
H70B C70 C71 . . 109.7 ?
O70 C72 C73 . . 109.0(3) ?
O70 C72 H72A . . 109.9 ?
O70 C72 H72B . . 109.9 ?
C73 C72 H72A . . 109.9 ?
C73 C72 H72B . . 109.9 ?
H72A C72 H72B . . 108.3 ?
C70 C71 H71A . . 109.5 ?
C70 C71 H71B . . 109.5 ?
C70 C71 H71C . . 109.5 ?
H71A C71 H71B . . 109.5 ?
H71A C71 H71C . . 109.5 ?
H71B C71 H71C . . 109.5 ?
Cl1 C74 Cl2 . . 115.8(3) ?
Cl1 C74 H74A . . 108.3 ?
Cl1 C74 H74B . . 108.3 ?
Cl2 C74 H74A . . 108.3 ?
Cl2 C74 H74B . . 108.3 ?
H74A C74 H74B . . 107.4 ?
H7A O7 H7B . . 111(3) ?

loop_
_geom_bond_atom_site_label_1
_geom_bond_atom_site_label_2
_geom_bond_site_symmetry_2
_geom_bond_distance
_geom_bond_publ_flag
Br1 C13 . 1.898(3) ?
S1 O1 . 1.435(2) ?
S1 O2 . 1.436(2) ?
S1 N3 . 1.612(3) ?
S1 C7 . 1.775(3) ?
O3 C18 . 1.214(3) ?
O4 H4O . 0.816(10) ?
O4 C18 . 1.324(3) ?
N1 N2 . 1.368(3) ?
N1 C3 . 1.333(3) ?
N2 C1 . 1.370(3) ?
N2 C4 . 1.430(3) ?
N3 H3A . 0.84(3) ?
N3 H3B . 0.88(3) ?
C1 C2 . 1.372(4) ?
C1 C10 . 1.470(4) ?
C2 H2 . 0.950 ?
C2 C3 . 1.403(4) ?
C3 C16 . 1.501(4) ?
C4 C5 . 1.384(4) ?
C4 C9 . 1.392(4) ?
C5 H5 . 0.950 ?
C5 C6 . 1.390(4) ?
C6 H6 . 0.950 ?
C6 C7 . 1.384(4) ?
C7 C8 . 1.392(4) ?
C8 H8 . 0.950 ?
C8 C9 . 1.383(4) ?
C9 H9 . 0.950 ?
C10 C11 . 1.393(4) ?
C10 C15 . 1.400(4) ?
C11 H11 . 0.950 ?
C11 C12 . 1.390(4) ?
C12 H12 . 0.950 ?
C12 C13 . 1.381(4) ?
C13 C14 . 1.387(4) ?
C14 H14 . 0.950 ?
C14 C15 . 1.383(4) ?
C15 H15 . 0.950 ?
C16 H16A . 0.990 ?
C16 H16B . 0.990 ?
C16 C17 . 1.527(4) ?
C17 H17A . 0.990 ?
C17 H17B . 0.990 ?
C17 C18 . 1.502(4) ?
Br51 C63 . 1.899(3) ?
S51 O51 . 1.432(2) ?
S51 O52 . 1.429(2) ?
S51 N53 . 1.615(2) ?
S51 C57 . 1.773(3) ?
O53 C68 . 1.216(3) ?
O54 H54O . 0.814(10) ?
O54 C68 . 1.317(3) ?
N51 N52 . 1.365(3) ?
N51 C53 . 1.334(3) ?
N52 C51 . 1.371(3) ?
N52 C54 . 1.427(3) ?
N53 H53A . 0.84(3) ?
N53 H53B . 0.79(3) ?
C51 C52 . 1.380(4) ?
C51 C60 . 1.466(4) ?
C52 H52 . 0.950 ?
C52 C53 . 1.400(4) ?
C53 C66 . 1.494(4) ?
C54 C55 . 1.395(4) ?
C54 C59 . 1.384(4) ?
C55 H55 . 0.950 ?
C55 C56 . 1.386(4) ?
C56 H56 . 0.950 ?
C56 C57 . 1.394(4) ?
C57 C58 . 1.384(4) ?
C58 H58 . 0.950 ?
C58 C59 . 1.387(4) ?
C59 H59 . 0.950 ?
C60 C61 . 1.399(4) ?
C60 C65 . 1.398(4) ?
C61 H61 . 0.950 ?
C61 C62 . 1.375(4) ?
C62 H62 . 0.950 ?
C62 C63 . 1.379(4) ?
C63 C64 . 1.377(4) ?
C64 H64 . 0.950 ?
C64 C65 . 1.378(4) ?
C65 H65 . 0.950 ?
C66 H66A . 0.990 ?
C66 H66B . 0.990 ?
C66 C67 . 1.509(4) ?
C67 H67A . 0.990 ?
C67 H67B . 0.990 ?
C67 C68 . 1.501(3) ?
O70 C70 . 1.416(4) ?
O70 C72 . 1.432(4) ?
C73 H73A . 0.980 ?
C73 H73B . 0.980 ?
C73 H73C . 0.980 ?
C73 C72 . 1.478(5) ?
C70 H70A . 0.990 ?
C70 H70B . 0.990 ?
C70 C71 . 1.489(5) ?
C72 H72A . 0.990 ?
C72 H72B . 0.990 ?
C71 H71A . 0.980 ?
C71 H71B . 0.980 ?
C71 H71C . 0.980 ?
Cl1 C74 . 1.712(6) ?
Cl2 C74 . 1.722(6) ?
C74 H74A . 0.990 ?
C74 H74B . 0.990 ?
O7 H7A . 0.86(4) ?
O7 H7B . 0.98(4) ?

loop_
_geom_hbond_atom_site_label_D
_geom_hbond_atom_site_label_H
_geom_hbond_atom_site_label_A
_geom_hbond_site_symmetry_A
_geom_hbond_distance_DH
_geom_hbond_distance_HA
_geom_hbond_distance_DA
_geom_hbond_angle_DHA
_geom_hbond_publ_flag
O7 H7A O53 . 0.86(4) 2.02(4) 2.874(3) 171(3) y
O7 H7B O4 1_565 0.98(4) 2.28(4) 3.164(3) 149(3) y
O4 H4O N51 1_545 0.816(10) 1.910(13) 2.708(3) 165(3) y
O54 H54O N1 . 0.814(10) 1.924(12) 2.726(3) 169(3) y
N3 H3A O7 . 0.84(3) 1.97(3) 2.796(4) 166(3) y
N3 H3B O3 7_566 0.88(3) 2.22(3) 3.094(3) 170(3) y
N53 H53A O2 4 0.84(3) 2.21(3) 3.028(3) 165(3) y
N53 H53B O70 4 0.79(3) 2.12(3) 2.910(3) 172(3) y
C8 H8 O3 7_566 0.95 2.39 3.327(3) 168.5 y
C9 H9 O54 7_566 0.95 2.42 3.364(3) 173.2 y
C15 H15 O51 7_576 0.95 2.43 3.187(3) 136.8 y
C52 H52 O51 1_545 0.95 2.47 3.395(3) 164.0 y
C59 H59 O3 1_565 0.95 2.53 3.443(3) 160.1 y
C5 H5 N51 4_545 0.95 2.60 3.465(3) 152.0 n
C17 H17B O7 4_545 0.99 2.57 3.415(4) 143.1 n
C67 H67A O2 4_545 0.99 2.42 3.398(3) 169.3 n
C71 H71C O52 4_545 0.98 2.51 3.451(4) 160.1 n
C67 H67A O2 4_545 0.99 2.42 3.398(3) 169.3 n
C71 H71C O52 4_545 0.98 2.51 3.451(4) 160.1 n

loop_
_geom_torsion_atom_site_label_1
_geom_torsion_atom_site_label_2
_geom_torsion_atom_site_label_3
_geom_torsion_atom_site_label_4
_geom_torsion_site_symmetry_1
_geom_torsion_site_symmetry_2
_geom_torsion_site_symmetry_3
_geom_torsion_site_symmetry_4
_geom_torsion
_geom_torsion_publ_flag
C3 N1 N2 C1 . . . . 0.4(3) ?
C3 N1 N2 C4 . . . . 177.1(2) ?
N1 N2 C1 C2 . . . . -0.5(3) ?
N1 N2 C1 C10 . . . . 179.2(2) ?
C4 N2 C1 C2 . . . . -176.6(2) ?
C4 N2 C1 C10 . . . . 3.1(4) ?
N2 C1 C2 C3 . . . . 0.3(3) ?
C10 C1 C2 C3 . . . . -179.4(2) ?
N2 N1 C3 C2 . . . . -0.2(3) ?
N2 N1 C3 C16 . . . . 179.9(2) ?
C1 C2 C3 N1 . . . . 0.0(3) ?
C1 C2 C3 C16 . . . . 179.8(2) ?
N1 N2 C4 C5 . . . . 134.3(2) ?
N1 N2 C4 C9 . . . . -44.5(3) ?
C1 N2 C4 C5 . . . . -49.7(4) ?
C1 N2 C4 C9 . . . . 131.4(3) ?
N2 C4 C5 C6 . . . . -178.4(2) ?
C9 C4 C5 C6 . . . . 0.4(4) ?
C4 C5 C6 C7 . . . . -0.6(4) ?
C5 C6 C7 S1 . . . . 178.47(19) ?
C5 C6 C7 C8 . . . . 0.3(4) ?
O1 S1 C7 C6 . . . . 114.7(2) ?
O1 S1 C7 C8 . . . . -67.1(2) ?
O2 S1 C7 C6 . . . . -14.3(2) ?
O2 S1 C7 C8 . . . . 164.0(2) ?
N3 S1 C7 C6 . . . . -130.0(2) ?
N3 S1 C7 C8 . . . . 48.2(2) ?
S1 C7 C8 C9 . . . . -178.05(19) ?
C6 C7 C8 C9 . . . . 0.2(4) ?
C7 C8 C9 C4 . . . . -0.3(4) ?
N2 C4 C9 C8 . . . . 178.9(2) ?
C5 C4 C9 C8 . . . . 0.0(4) ?
N2 C1 C10 C11 . . . . 136.1(3) ?
N2 C1 C10 C15 . . . . -45.3(4) ?
C2 C1 C10 C11 . . . . -44.3(4) ?
C2 C1 C10 C15 . . . . 134.3(3) ?
C1 C10 C11 C12 . . . . -178.2(2) ?
C15 C10 C11 C12 . . . . 3.2(4) ?
C10 C11 C12 C13 . . . . -0.5(4) ?
C11 C12 C13 Br1 . . . . 176.5(2) ?
C11 C12 C13 C14 . . . . -2.4(4) ?
Br1 C13 C14 C15 . . . . -176.4(2) ?
C12 C13 C14 C15 . . . . 2.6(4) ?
C13 C14 C15 C10 . . . . 0.2(4) ?
C1 C10 C15 C14 . . . . 178.4(2) ?
C11 C10 C15 C14 . . . . -3.1(4) ?
N1 C3 C16 C17 . . . . -92.2(3) ?
C2 C3 C16 C17 . . . . 87.9(3) ?
C3 C16 C17 C18 . . . . -172.5(2) ?
C16 C17 C18 O3 . . . . -10.5(4) ?
C16 C17 C18 O4 . . . . 170.1(2) ?
C53 N51 N52 C51 . . . . -0.9(3) ?
C53 N51 N52 C54 . . . . 172.4(2) ?
N51 N52 C51 C52 . . . . 1.0(3) ?
N51 N52 C51 C60 . . . . -176.8(2) ?
C54 N52 C51 C52 . . . . -171.3(2) ?
C54 N52 C51 C60 . . . . 10.9(4) ?
N52 C51 C52 C53 . . . . -0.7(3) ?
C60 C51 C52 C53 . . . . 176.9(3) ?
N52 N51 C53 C52 . . . . 0.4(3) ?
N52 N51 C53 C66 . . . . -178.8(2) ?
C51 C52 C53 N51 . . . . 0.2(3) ?
C51 C52 C53 C66 . . . . 179.3(3) ?
N51 N52 C54 C55 . . . . -127.4(2) ?
N51 N52 C54 C59 . . . . 50.9(3) ?
C51 N52 C54 C55 . . . . 44.5(4) ?
C51 N52 C54 C59 . . . . -137.2(3) ?
N52 C54 C55 C56 . . . . -179.6(2) ?
C59 C54 C55 C56 . . . . 2.1(4) ?
C54 C55 C56 C57 . . . . -1.7(4) ?
C55 C56 C57 S51 . . . . 178.8(2) ?
C55 C56 C57 C58 . . . . 0.0(4) ?
O51 S51 C57 C56 . . . . -172.0(2) ?
O51 S51 C57 C58 . . . . 6.8(2) ?
O52 S51 C57 C56 . . . . -42.6(2) ?
O52 S51 C57 C58 . . . . 136.2(2) ?
N53 S51 C57 C56 . . . . 73.2(2) ?
N53 S51 C57 C58 . . . . -108.0(2) ?
S51 C57 C58 C59 . . . . -177.40(19) ?
C56 C57 C58 C59 . . . . 1.4(4) ?
N52 C54 C59 C58 . . . . -179.0(2) ?
C55 C54 C59 C58 . . . . -0.7(4) ?
C57 C58 C59 C54 . . . . -1.0(4) ?
N52 C51 C60 C61 . . . . -146.7(3) ?
N52 C51 C60 C65 . . . . 35.0(4) ?
C52 C51 C60 C61 . . . . 36.0(4) ?
C52 C51 C60 C65 . . . . -142.2(3) ?
C51 C60 C61 C62 . . . . 179.8(2) ?
C65 C60 C61 C62 . . . . -1.8(4) ?
C60 C61 C62 C63 . . . . -0.7(4) ?
C61 C62 C63 Br51 . . . . -177.5(2) ?
C61 C62 C63 C64 . . . . 2.6(4) ?
Br51 C63 C64 C65 . . . . 178.3(2) ?
C62 C63 C64 C65 . . . . -1.8(4) ?
C63 C64 C65 C60 . . . . -0.9(4) ?
C51 C60 C65 C64 . . . . -179.1(3) ?
C61 C60 C65 C64 . . . . 2.6(4) ?
N51 C53 C66 C67 . . . . -157.0(2) ?
C52 C53 C66 C67 . . . . 24.0(4) ?
C53 C66 C67 C68 . . . . 166.6(2) ?
C66 C67 C68 O53 . . . . 6.2(4) ?
C66 C67 C68 O54 . . . . -172.8(2) ?
C72 O70 C70 C71 . . . . 175.6(3) ?
C70 O70 C72 C73 . . . . 177.5(3) ?
